data_1550649
loop_
_publ_author_name
'Krabbe, Christina'
'Gock, Vinusuya'
'Lutter, Michael'
'Jurkschat, Klaus'

_publ_section_title
;
 The sodium chloride complex
 <i>catena</i>-poly[[{\m~3~-2-[bis(2-hydroxyethyl)amino]ethan-1-ol}sodium]
 chloride], N(CH~2~CH~2~OH)~3~&#x00B7;NaCl
;
_journal_coeditor_code WM4096
_journal_issue 2
_journal_name_full IUCrData
_journal_page_first x190238
_journal_paper_doi 10.1107/S2414314619002384
_journal_volume 4
_journal_year 2019
_chemical_absolute_configuration ad
_chemical_formula_iupac '[Na (C6 H15 N O3)], Cl'
_chemical_formula_moiety 'C6 H15 N Na O3 +, Cl -'
_chemical_formula_sum 'C6 H15 Cl N Na O3'
_chemical_formula_weight 207.63
_chemical_name_systematic
;
<i>catena</i>-Poly[[{\m~3~-2-[bis(2-hydroxyethyl)amino]ethan-1-ol}sodium]
chloride]
;
_space_group_crystal_system monoclinic
_space_group_IT_number 4
_space_group_name_Hall 'P 2yb'
_space_group_name_H-M_alt 'P 1 21 1'
_symmetry_space_group_name_Hall 'P 2yb'
_symmetry_space_group_name_H-M 'P 1 21 1'
_atom_sites_solution_hydrogens mixed
_audit_creation_method SHELXL-2018/1
_cell_angle_alpha 90
_cell_angle_beta 110.380(14)
_cell_angle_gamma 90
_cell_formula_units_Z 2
_cell_length_a 7.7981(10)
_cell_length_b 7.2249(8)
_cell_length_c 8.9956(11)
_cell_measurement_reflns_used 1217
_cell_measurement_temperature 173(2)
_cell_measurement_theta_max 28.93
_cell_measurement_theta_min 2.41
_cell_volume 475.09(11)
_computing_cell_refinement
;
CrysAlis PRO (Oxford Diffraction, 2010)
;
_computing_data_collection
;
CrysAlis PRO (Oxford Diffraction, 2010)
;
_computing_data_reduction
;
CrysAlis PRO (Oxford Diffraction, 2010)
;
_computing_molecular_graphics
;
ORTEP-3 for Windows (Farrugia, 2012)
;
_computing_publication_material
;
publCIF (Westrip, 2010)
;
_computing_structure_refinement
;
SHELXL2018 (Sheldrick, 2015b)
;
_computing_structure_solution
;
SHELXT2014 (Sheldrick, 2015a)
;
_diffrn_ambient_temperature 173(2)
_diffrn_detector 'CCD plate'
_diffrn_detector_area_resol_mean 16.0560
_diffrn_measured_fraction_theta_full 1.000
_diffrn_measured_fraction_theta_max 1.000
_diffrn_measurement_device 'four-circle diffractometer'
_diffrn_measurement_device_type 'Oxford Diffraction Xcalibur Sapphire3'
_diffrn_measurement_method '\w und \y scan'
_diffrn_radiation_monochromator graphite
_diffrn_radiation_probe x-ray
_diffrn_radiation_type MoK\a
_diffrn_radiation_wavelength 0.71073
_diffrn_reflns_av_R_equivalents 0.0349
_diffrn_reflns_av_unetI/netI 0.1082
_diffrn_reflns_limit_h_max 9
_diffrn_reflns_limit_h_min -4
_diffrn_reflns_limit_k_max 8
_diffrn_reflns_limit_k_min -8
_diffrn_reflns_limit_l_max 10
_diffrn_reflns_limit_l_min -10
_diffrn_reflns_number 3110
_diffrn_reflns_theta_full 25.242
_diffrn_reflns_theta_max 25.456
_diffrn_reflns_theta_min 2.415
_exptl_absorpt_coefficient_mu 0.417
_exptl_absorpt_correction_T_max 1.00000
_exptl_absorpt_correction_T_min 0.90315
_exptl_absorpt_correction_type multi-scan
_exptl_absorpt_process_details
;
(CrysAlis PRO; Oxford Diffraction, 2010)
;
_exptl_crystal_colour colourless
_exptl_crystal_density_diffrn 1.451
_exptl_crystal_density_method 'not measured'
_exptl_crystal_description column
_exptl_crystal_F_000 220
_exptl_crystal_size_max 0.320
_exptl_crystal_size_mid 0.060
_exptl_crystal_size_min 0.030
_refine_diff_density_max 0.196
_refine_diff_density_min -0.182
_refine_ls_abs_structure_details
;
Flack <i>x</i> determined using 408 quotients
[(<i>I</i>^+^)-(<i>I</i>^-^)]/[(<i>I</i>^+^)+(<i>I</i>^-^)]
(Parsons <i>et al.</i>,  2013)
;
_refine_ls_abs_structure_Flack -0.07(7)
_refine_ls_extinction_method none
_refine_ls_goodness_of_fit_ref 0.703
_refine_ls_hydrogen_treatment mixed
_refine_ls_matrix_type full
_refine_ls_number_parameters 121
_refine_ls_number_reflns 1719
_refine_ls_number_restraints 1
_refine_ls_restrained_S_all 0.702
_refine_ls_R_factor_all 0.0532
_refine_ls_R_factor_gt 0.0315
_refine_ls_shift/su_max 0.000
_refine_ls_shift/su_mean 0.000
_refine_ls_structure_factor_coef Fsqd
_refine_ls_weighting_details 'w=1/[\s^2^(Fo^2^)+(0.0132P)^2^] where P=(Fo^2^+2Fc^2^)/3'
_refine_ls_weighting_scheme calc
_refine_ls_wR_factor_gt 0.0412
_refine_ls_wR_factor_ref 0.0433
_reflns_number_gt 1201
_reflns_number_total 1719
_reflns_threshold_expression 'I > 2\s(I)'
_cod_data_source_file wm4096sup1.cif
_cod_data_source_block I
_cod_database_code 1550649
_shelx_space_group_comment
;
The symmetry employed for this shelxl refinement is uniquely defined
by the following loop, which should always be used as a source of
symmetry information in preference to the above space-group names.
They are only intended as comments.
;
_shelx_estimated_absorpt_t_min 0.878
_shelx_estimated_absorpt_t_max 0.988

loop_
_space_group_symop_operation_xyz
'x, y, z'
'-x, y+1/2, -z'

loop_
_atom_site_type_symbol
_atom_site_label
_atom_site_fract_x
_atom_site_fract_y
_atom_site_fract_z
_atom_site_U_iso_or_equiv
_atom_site_adp_type
_atom_site_calc_flag
_atom_site_occupancy
Cl Cl1 0.11499(13) 0.52160(16) 0.72753(10) 0.0212(3) Uani d 1
Na Na1 0.4707(2) 0.2903(2) 0.49696(18) 0.0163(4) Uani d 1
N N1 0.3494(4) 0.3861(4) 0.2080(3) 0.0125(8) Uani d 1
O O1 0.2902(4) 0.5714(4) 0.4739(3) 0.0169(7) Uani d 1
H H1 0.237(5) 0.574(6) 0.543(4) 0.033(14) Uiso d 1
O O2 0.6300(4) 0.6951(4) 0.2967(3) 0.0222(8) Uani d 1
H H2 0.697(6) 0.756(8) 0.285(5) 0.05(2) Uiso d 1
O O3 0.3064(3) 0.0176(5) 0.3419(3) 0.0170(6) Uani d 1
H H3 0.202(4) 0.010(7) 0.347(4) 0.021(12) Uiso d 1
C C21 0.6635(5) 0.5139(7) 0.2528(4) 0.0194(10) Uani d 1
H H21A 0.713380 0.439122 0.347642 0.023 Uiso calc 1
H H21B 0.754537 0.520099 0.201930 0.023 Uiso calc 1
C C22 0.4935(5) 0.4210(5) 0.1415(4) 0.0180(11) Uani d 1
H H22A 0.443202 0.497838 0.047906 0.022 Uiso calc 1
H H22B 0.528554 0.303870 0.107800 0.022 Uiso calc 1
C C11 0.1473(5) 0.5556(6) 0.3212(4) 0.0191(10) Uani d 1
H H11A 0.063574 0.659234 0.303972 0.023 Uiso calc 1
H H11B 0.078900 0.442075 0.315703 0.023 Uiso calc 1
C C12 0.2370(4) 0.5544(6) 0.1967(4) 0.0141(10) Uani d 1
H H12A 0.143227 0.560173 0.092254 0.017 Uiso calc 1
H H12B 0.313816 0.663093 0.209870 0.017 Uiso calc 1
C C31 0.3015(5) 0.0465(6) 0.1825(4) 0.0179(10) Uani d 1
H H31A 0.224855 -0.047398 0.113926 0.021 Uiso calc 1
H H31B 0.423976 0.033351 0.179493 0.021 Uiso calc 1
C C32 0.2286(5) 0.2344(5) 0.1218(4) 0.0155(10) Uani d 1
H H32A 0.213121 0.242377 0.010263 0.019 Uiso calc 1
H H32B 0.109213 0.249789 0.131188 0.019 Uiso calc 1

loop_
_atom_site_aniso_label
_atom_site_aniso_U_11
_atom_site_aniso_U_22
_atom_site_aniso_U_33
_atom_site_aniso_U_12
_atom_site_aniso_U_13
_atom_site_aniso_U_23
Cl1 0.0187(6) 0.0235(6) 0.0250(5) 0.0026(6) 0.0121(4) 0.0014(6)
Na1 0.0148(10) 0.0159(9) 0.0183(7) 0.0024(8) 0.0057(7) 0.0008(7)
N1 0.0098(19) 0.0107(19) 0.0178(18) -0.0020(14) 0.0056(15) 0.0012(14)
O1 0.0136(16) 0.0215(19) 0.0169(14) 0.0010(13) 0.0069(14) -0.0008(12)
O2 0.021(2) 0.019(2) 0.0310(18) -0.0079(15) 0.0150(16) -0.0067(15)
O3 0.0136(16) 0.0200(16) 0.0171(13) -0.0014(18) 0.0050(12) 0.0013(16)
C21 0.016(2) 0.023(3) 0.022(2) 0.002(3) 0.0100(18) 0.000(3)
C22 0.021(3) 0.012(3) 0.024(2) -0.001(2) 0.011(2) 0.0001(18)
C11 0.013(2) 0.017(3) 0.025(2) -0.001(2) 0.0027(18) -0.002(2)
C12 0.010(2) 0.010(3) 0.0174(19) 0.003(2) -0.0008(16) 0.003(2)
C31 0.019(2) 0.020(3) 0.0165(19) -0.004(2) 0.0090(17) -0.006(2)
C32 0.017(2) 0.014(3) 0.015(2) -0.0020(18) 0.0048(19) 0.0006(17)

loop_
_atom_type_symbol
_atom_type_description
_atom_type_scat_dispersion_real
_atom_type_scat_dispersion_imag
_atom_type_scat_source
C C 0.0033 0.0016 'International Tables Vol C Tables 4.2.6.8 and 6.1.1.4'
H H 0.0000 0.0000 'International Tables Vol C Tables 4.2.6.8 and 6.1.1.4'
N N 0.0061 0.0033 'International Tables Vol C Tables 4.2.6.8 and 6.1.1.4'
O O 0.0106 0.0060 'International Tables Vol C Tables 4.2.6.8 and 6.1.1.4'
Cl Cl 0.1484 0.1585 'International Tables Vol C Tables 4.2.6.8 and 6.1.1.4'
Na Na 0.0362 0.0249 'International Tables Vol C Tables 4.2.6.8 and 6.1.1.4'

loop_
_geom_angle_atom_site_label_1
_geom_angle_atom_site_label_2
_geom_angle_atom_site_label_3
_geom_angle_site_symmetry_1
_geom_angle_site_symmetry_3
_geom_angle
O2 Na1 O1 2_646 2_646 100.48(12)
O2 Na1 O1 2_646 . 88.25(12)
O1 Na1 O1 2_646 . 165.04(12)
O2 Na1 O3 2_646 2_656 95.27(11)
O1 Na1 O3 2_646 2_656 90.72(10)
O1 Na1 O3 . 2_656 76.30(10)
O2 Na1 O3 2_646 . 87.85(11)
O1 Na1 O3 2_646 . 76.57(10)
O1 Na1 O3 . . 116.20(10)
O3 Na1 O3 2_656 . 167.27(11)
O2 Na1 N1 2_646 . 141.31(12)
O1 Na1 N1 2_646 . 106.95(12)
O1 Na1 N1 . . 71.76(11)
O3 Na1 N1 2_656 . 110.88(11)
O3 Na1 N1 . . 72.95(10)
O2 Na1 C11 2_646 . 98.40(12)
O1 Na1 C11 2_646 . 157.45(11)
O1 Na1 C11 . . 26.55(9)
O3 Na1 C11 2_656 . 99.73(11)
O3 Na1 C11 . . 91.99(11)
N1 Na1 C11 . . 50.65(10)
C22 N1 C32 . . 110.7(3)
C22 N1 C12 . . 110.5(3)
C32 N1 C12 . . 108.6(3)
C22 N1 Na1 . . 113.6(2)
C32 N1 Na1 . . 106.1(2)
C12 N1 Na1 . . 107.1(2)
C11 O1 Na1 . 2_656 118.2(2)
C11 O1 Na1 . . 104.3(2)
Na1 O1 Na1 2_656 . 97.85(10)
C11 O1 H1 . . 106(2)
Na1 O1 H1 2_656 . 118(3)
Na1 O1 H1 . . 111(3)
C21 O2 Na1 . 2_656 129.3(3)
C21 O2 H2 . . 108(4)
Na1 O2 H2 2_656 . 113(4)
C31 O3 Na1 . 2_646 116.9(2)
C31 O3 Na1 . . 105.8(3)
Na1 O3 Na1 2_646 . 94.46(8)
C31 O3 H3 . . 112(2)
Na1 O3 H3 2_646 . 115(3)
Na1 O3 H3 . . 110(3)
O2 C21 C22 . . 113.0(3)
O2 C21 H21A . . 109.0
C22 C21 H21A . . 109.0
O2 C21 H21B . . 109.0
C22 C21 H21B . . 109.0
H21A C21 H21B . . 107.8
N1 C22 C21 . . 115.2(3)
N1 C22 H22A . . 108.5
C21 C22 H22A . . 108.5
N1 C22 H22B . . 108.5
C21 C22 H22B . . 108.5
H22A C22 H22B . . 107.5
O1 C11 C12 . . 107.6(3)
O1 C11 Na1 . . 49.17(18)
C12 C11 Na1 . . 82.6(2)
O1 C11 H11A . . 110.2
C12 C11 H11A . . 110.2
Na1 C11 H11A . . 159.2
O1 C11 H11B . . 110.2
C12 C11 H11B . . 110.2
Na1 C11 H11B . . 80.8
H11A C11 H11B . . 108.5
N1 C12 C11 . . 111.7(3)
N1 C12 H12A . . 109.3
C11 C12 H12A . . 109.3
N1 C12 H12B . . 109.3
C11 C12 H12B . . 109.3
H12A C12 H12B . . 107.9
O3 C31 C32 . . 111.7(3)
O3 C31 H31A . . 109.3
C32 C31 H31A . . 109.3
O3 C31 H31B . . 109.3
C32 C31 H31B . . 109.3
H31A C31 H31B . . 107.9
N1 C32 C31 . . 112.9(3)
N1 C32 H32A . . 109.0
C31 C32 H32A . . 109.0
N1 C32 H32B . . 109.0
C31 C32 H32B . . 109.0
H32A C32 H32B . . 107.8

loop_
_geom_bond_atom_site_label_1
_geom_bond_atom_site_label_2
_geom_bond_site_symmetry_2
_geom_bond_distance
Na1 O2 2_646 2.355(4)
Na1 O1 2_646 2.389(3)
Na1 O1 . 2.438(3)
Na1 O3 2_656 2.463(3)
Na1 O3 . 2.495(3)
Na1 N1 . 2.533(3)
Na1 C11 . 3.123(4)
N1 C22 . 1.467(4)
N1 C32 . 1.477(4)
N1 C12 . 1.481(4)
O1 C11 . 1.441(4)
O1 H1 . 0.86(4)
O2 C21 . 1.418(5)
O2 H2 . 0.72(5)
O3 C31 . 1.436(4)
O3 H3 . 0.83(3)
C21 C22 . 1.512(5)
C21 H21A . 0.9700
C21 H21B . 0.9700
C22 H22A . 0.9700
C22 H22B . 0.9700
C11 C12 . 1.513(4)
C11 H11A . 0.9700
C11 H11B . 0.9700
C12 H12A . 0.9700
C12 H12B . 0.9700
C31 C32 . 1.499(5)
C31 H31A . 0.9700
C31 H31B . 0.9700
C32 H32A . 0.9700
C32 H32B . 0.9700

loop_
_geom_hbond_atom_site_label_D
_geom_hbond_atom_site_label_H
_geom_hbond_atom_site_label_A
_geom_hbond_site_symmetry_A
_geom_hbond_distance_DH
_geom_hbond_distance_HA
_geom_hbond_distance_DA
_geom_hbond_angle_DHA
_geom_hbond_publ_flag
O1 H1 Cl1 . 0.86(4) 2.21(4) 3.061(3) 169(4) yes
O2 H2 Cl1 2_656 0.72(5) 2.44(5) 3.141(4) 165(6) yes
O3 H3 Cl1 2_546 0.83(3) 2.33(3) 3.124(3) 161(3) yes

loop_
_geom_torsion_atom_site_label_1
_geom_torsion_atom_site_label_2
_geom_torsion_atom_site_label_3
_geom_torsion_atom_site_label_4
_geom_torsion_site_symmetry_1
_geom_torsion
Na1 O2 C21 C22 2_656 85.8(3)
C32 N1 C22 C21 . -156.9(3)
C12 N1 C22 C21 . 82.8(4)
Na1 N1 C22 C21 . -37.7(4)
O2 C21 C22 N1 . -64.2(4)
Na1 O1 C11 C12 2_656 44.2(4)
Na1 O1 C11 C12 . -63.1(3)
Na1 O1 C11 Na1 2_656 107.2(2)
C22 N1 C12 C11 . -155.0(3)
C32 N1 C12 C11 . 83.5(3)
Na1 N1 C12 C11 . -30.7(3)
O1 C11 C12 N1 . 66.4(4)
Na1 C11 C12 N1 . 23.5(3)
Na1 O3 C31 C32 2_646 -155.0(2)
Na1 O3 C31 C32 . -51.4(3)
C22 N1 C32 C31 . 84.7(4)
C12 N1 C32 C31 . -153.9(3)
Na1 N1 C32 C31 . -39.0(3)
O3 C31 C32 N1 . 65.8(4)

_cod_database_fobs_code 1550649
